data_2227102
loop_
_publ_author_name
'Fernandes, Jos\'e A.'
'Gomes, Ana C.'
'Figueiredo, S\'onia'
'Gago, Sandra'
'Lopes, Andr\'e D.'
'Pillinger, Martyn'
'Ribeiro-Claro, Paulo J. A.'
'Gon\,calves, Isabel S.'
'Almeida Paz, Filipe A.'

_publ_section_title
;
 Tetrapyridinium
 \m-oxido-di-\m-sulfato-bis[chloridodioxidomolybdate(VI)]
;
_journal_coeditor_code TK2692
_journal_issue 8
_journal_name_full 'Acta Crystallographica Section E'
_journal_page_first m1005
_journal_page_last m1006
_journal_paper_doi 10.1107/S1600536810028254
_journal_volume 66
_journal_year 2010
_chemical_formula_iupac '(C5 H6 N)4 [Mo2 Cl2 O5 (S O4)2]'
_chemical_formula_moiety '4(C5 H6 N +), Cl2 Mo2 O13 S2 4-'
_chemical_formula_sum 'C20 H24 Cl2 Mo2 N4 O13 S2'
_chemical_formula_weight 855.33
_chemical_name_systematic
;
Tetrapyridinium \m-oxido-di-\m-sulfato-bis[chloridodioxidomolybdate(VI)]
;
_space_group_IT_number 14
_symmetry_cell_setting monoclinic
_symmetry_space_group_name_Hall '-P 2yn'
_symmetry_space_group_name_H-M 'P 1 21/n 1'
_atom_sites_solution_hydrogens geom
_atom_sites_solution_primary direct
_atom_sites_solution_secondary difmap
_cell_angle_alpha 90.00
_cell_angle_beta 95.07(3)
_cell_angle_gamma 90.00
_cell_formula_units_Z 12
_cell_length_a 10.517(4)
_cell_length_b 49.281(15)
_cell_length_c 17.557(6)
_cell_measurement_reflns_used 1387
_cell_measurement_temperature 150(2)
_cell_measurement_theta_max 17.79
_cell_measurement_theta_min 3.93
_cell_volume 9064(5)
_computing_cell_refinement 'SAINT-Plus (Bruker, 2005)'
_computing_data_collection 'APEX2 (Bruker, 2006)'
_computing_data_reduction 'SAINT-Plus (Bruker, 2005)'
_computing_molecular_graphics 'DIAMOND (Brandenburg, 2009)'
_computing_publication_material 'SHELXTL (Sheldrick, 2008)'
_computing_structure_refinement 'SHELXTL (Sheldrick, 2008)'
_computing_structure_solution 'SHELXTL (Sheldrick, 2008)'
_diffrn_ambient_temperature 150(2)
_diffrn_measured_fraction_theta_full 0.981
_diffrn_measured_fraction_theta_max 0.981
_diffrn_measurement_device_type 'Bruker X8 Kappa CCD APEXII'
_diffrn_measurement_method '\w/\f scans'
_diffrn_radiation_monochromator graphite
_diffrn_radiation_source 'fine-focus sealed tube'
_diffrn_radiation_type MoK\a
_diffrn_radiation_wavelength 0.71073
_diffrn_reflns_av_R_equivalents 0.2547
_diffrn_reflns_av_sigmaI/netI 0.2881
_diffrn_reflns_limit_h_max 12
_diffrn_reflns_limit_h_min -12
_diffrn_reflns_limit_k_max 59
_diffrn_reflns_limit_k_min -59
_diffrn_reflns_limit_l_max 21
_diffrn_reflns_limit_l_min -21
_diffrn_reflns_number 49290
_diffrn_reflns_theta_full 25.35
_diffrn_reflns_theta_max 25.35
_diffrn_reflns_theta_min 3.72
_exptl_absorpt_coefficient_mu 1.213
_exptl_absorpt_correction_T_max 0.9880
_exptl_absorpt_correction_T_min 0.9645
_exptl_absorpt_correction_type multi-scan
_exptl_absorpt_process_details
;
(SADABS; Sheldrick, 1998)
;
_exptl_crystal_colour pale-yellow
_exptl_crystal_density_diffrn 1.880
_exptl_crystal_density_method 'not measured'
_exptl_crystal_description Plate
_exptl_crystal_F_000 5112
_exptl_crystal_size_max 0.03
_exptl_crystal_size_mid 0.02
_exptl_crystal_size_min 0.01
_refine_diff_density_max 2.075
_refine_diff_density_min -1.277
_refine_ls_extinction_method none
_refine_ls_goodness_of_fit_ref 0.944
_refine_ls_hydrogen_treatment constr
_refine_ls_matrix_type full
_refine_ls_number_parameters 802
_refine_ls_number_reflns 16283
_refine_ls_number_restraints 0
_refine_ls_restrained_S_all 0.944
_refine_ls_R_factor_all 0.2563
_refine_ls_R_factor_gt 0.0979
_refine_ls_shift/su_max 0.001
_refine_ls_shift/su_mean 0.000
_refine_ls_structure_factor_coef Fsqd
_refine_ls_weighting_details 'calc w=1/[\s^2^(Fo^2^)+(0.1162P)^2^] where P=(Fo^2^+2Fc^2^)/3'
_refine_ls_weighting_scheme calc
_refine_ls_wR_factor_gt 0.2046
_refine_ls_wR_factor_ref 0.2860
_reflns_number_gt 6037
_reflns_number_total 16283
_reflns_threshold_expression I>2\s(I)
_cod_data_source_file tk2692.cif
_cod_data_source_block I
_cod_original_sg_symbol_H-M 'P 21/n'
_cod_database_code 2227102
_cod_database_fobs_code 2227102

loop_
_symmetry_equiv_pos_as_xyz
'x, y, z'
'-x+1/2, y+1/2, -z+1/2'
'-x, -y, -z'
'x-1/2, -y-1/2, z-1/2'

loop_
_atom_site_type_symbol
_atom_site_label
_atom_site_fract_x
_atom_site_fract_y
_atom_site_fract_z
_atom_site_U_iso_or_equiv
_atom_site_adp_type
_atom_site_calc_flag
_atom_site_refinement_flags
_atom_site_occupancy
_atom_site_disorder_assembly
_atom_site_disorder_group
Mo Mo1_1 0.61841(14) 0.04241(3) 0.29835(8) 0.0331(4) Uani d . 1 . .
Mo Mo2_1 0.86953(14) 0.08147(3) 0.21318(9) 0.0345(4) Uani d . 1 . .
S S1_1 0.7478(4) 0.10087(8) 0.3811(2) 0.0306(10) Uani d . 1 . .
S S2_1 0.5454(4) 0.09810(9) 0.1811(2) 0.0334(10) Uani d . 1 . .
Cl Cl1_1 0.4126(4) 0.04489(9) 0.3510(3) 0.0443(11) Uani d . 1 . .
Cl Cl2_1 0.9536(5) 0.12595(10) 0.1865(3) 0.0574(14) Uani d . 1 . .
O O1_1 0.7636(10) 0.0547(2) 0.2521(6) 0.036(3) Uani d . 1 . .
O O2_1 0.5677(13) 0.0163(3) 0.2383(7) 0.057(4) Uani d . 1 . .
O O3_1 0.6895(11) 0.0259(2) 0.3765(6) 0.040(3) Uani d . 1 . .
O O4_1 1.0114(11) 0.0698(2) 0.2526(7) 0.045(3) Uani d . 1 . .
O O5_1 0.8667(11) 0.0711(2) 0.1205(7) 0.048(3) Uani d . 1 . .
O O6_1 0.6406(10) 0.0817(2) 0.3603(6) 0.035(3) Uani d . 1 . .
O O7_1 0.8371(15) 0.1019(3) 0.3224(9) 0.079(5) Uani d . 1 . .
O O8_1 0.6969(12) 0.1276(2) 0.3937(8) 0.054(4) Uani d . 1 . .
O O9_1 0.8211(15) 0.0913(3) 0.4486(9) 0.082(5) Uani d . 1 . .
O O10_1 0.5174(11) 0.0714(3) 0.2139(7) 0.047(3) Uani d . 1 . .
O O11_1 0.6839(12) 0.1017(2) 0.1803(9) 0.066(5) Uani d . 1 . .
O O12_1 0.4878(15) 0.0989(3) 0.1043(7) 0.076(5) Uani d . 1 . .
O O13_1 0.4953(12) 0.1195(3) 0.2274(7) 0.050(3) Uani d . 1 . .
Mo Mo1_2 0.07651(14) 0.04591(3) 0.80064(8) 0.0342(4) Uani d . 1 . .
Mo Mo2_2 0.32790(14) 0.08398(3) 0.71361(8) 0.0336(4) Uani d . 1 . .
Cl Cl1_2 -0.1186(4) 0.04937(10) 0.8657(3) 0.0476(12) Uani d . 1 . .
Cl Cl2_2 0.4061(5) 0.12807(10) 0.6787(3) 0.0558(14) Uani d . 1 . .
S S1_2 0.2164(4) 0.10380(9) 0.8868(2) 0.0352(11) Uani d . 1 . .
S S2_2 0.0087(4) 0.10255(9) 0.6850(2) 0.0371(11) Uani d . 1 . .
O O1_2 0.2183(10) 0.0576(2) 0.7524(6) 0.035(3) Uani d . 1 . .
O O2_2 0.1451(12) 0.0256(2) 0.8698(7) 0.051(3) Uani d . 1 . .
O O3_2 0.0076(13) 0.0240(3) 0.7343(8) 0.063(4) Uani d . 1 . .
O O4_2 0.4680(12) 0.0750(3) 0.7637(7) 0.051(3) Uani d . 1 . .
O O5_2 0.3428(12) 0.0710(2) 0.6265(7) 0.047(3) Uani d . 1 . .
O O6_2 0.1268(14) 0.0807(3) 0.8811(8) 0.064(4) Uani d . 1 . .
O O7_2 0.2701(12) 0.1091(2) 0.8123(7) 0.048(3) Uani d . 1 . .
O O8_2 0.3146(14) 0.0977(4) 0.9422(10) 0.106(7) Uani d . 1 . .
O O9_2 0.1473(14) 0.1273(2) 0.9043(8) 0.063(4) Uani d . 1 . .
O O10_2 -0.0181(13) 0.0806(3) 0.7395(8) 0.073(5) Uani d . 1 . .
O O11_2 0.1387(13) 0.1019(3) 0.6654(8) 0.060(4) Uani d . 1 . .
O O12_2 -0.0767(16) 0.0992(3) 0.6156(9) 0.088(5) Uani d . 1 . .
O O13_2 -0.0172(15) 0.1276(3) 0.7225(10) 0.086(5) Uani d . 1 . .
Mo Mo1_3 0.44358(17) 0.23070(4) 0.36070(10) 0.0491(5) Uani d . 1 . .
Mo Mo2_3 0.30556(19) 0.29740(4) 0.40168(11) 0.0559(5) Uani d . 1 . .
Cl Cl1_3 0.4093(5) 0.18173(10) 0.3646(3) 0.0566(13) Uani d . 1 . .
Cl Cl2_3 0.1181(6) 0.31877(11) 0.4444(4) 0.0815(19) Uani d . 1 . .
S S1_3 0.3402(5) 0.24730(9) 0.5328(3) 0.0431(12) Uani d . 1 . .
S S2_3 0.1355(5) 0.24752(9) 0.3051(3) 0.0404(12) Uani d . 1 . .
O O1_3 0.4123(11) 0.2697(3) 0.3742(7) 0.057(4) Uani d . 1 . .
O O2_3 0.5916(13) 0.2273(3) 0.4055(9) 0.073(4) Uani d . 1 . .
O O3_3 0.4727(14) 0.2309(3) 0.2679(8) 0.071(4) Uani d . 1 . .
O O4_3 0.3178(19) 0.3169(3) 0.3226(9) 0.091(5) Uani d . 1 . .
O O5_3 0.4034(14) 0.3135(3) 0.4681(8) 0.068(4) Uani d . 1 . .
O O6_3 0.3605(12) 0.2252(2) 0.4743(7) 0.051(3) Uani d . 1 . .
O O7_3 0.2559(12) 0.2679(3) 0.4923(8) 0.058(4) Uani d . 1 . .
O O8_3 0.4594(13) 0.2594(3) 0.5629(8) 0.064(4) Uani d . 1 . .
O O9_3 0.2722(13) 0.2355(3) 0.5928(7) 0.057(4) Uani d . 1 . .
O O10_3 0.2360(12) 0.2280(2) 0.3327(8) 0.053(3) Uani d . 1 . .
O O11_3 0.1574(17) 0.2735(3) 0.3401(12) 0.115(7) Uani d . 1 . .
O O12_3 0.138(2) 0.2519(5) 0.2268(9) 0.139(10) Uani d . 1 . .
O O13_3 0.0161(17) 0.2380(3) 0.3250(17) 0.140(10) Uani d . 1 . .
N N1_4 0.4861(17) 0.0489(4) 0.9445(10) 0.063(5) Uiso d . 1 . .
H H1_4 0.4257 0.0608 0.9318 0.076 Uiso calc R 1 . .
C C1_4 0.499(2) 0.0285(4) 0.8951(13) 0.060(6) Uiso d . 1 . .
H H1A_4 0.4482 0.0271 0.8479 0.073 Uiso calc R 1 . .
C C2_4 0.591(2) 0.0100(5) 0.9170(13) 0.064(6) Uiso d . 1 . .
H H2_4 0.6036 -0.0047 0.8837 0.077 Uiso calc R 1 . .
C C3_4 0.660(2) 0.0114(4) 0.9796(12) 0.060(6) Uiso d . 1 . .
H H3_4 0.7233 -0.0020 0.9930 0.072 Uiso calc R 1 . .
C C4_4 0.642(2) 0.0336(5) 1.0296(14) 0.074(7) Uiso d . 1 . .
H H4_4 0.6924 0.0350 1.0772 0.089 Uiso calc R 1 . .
C C5_4 0.5530(17) 0.0527(4) 1.0089(11) 0.045(5) Uiso d . 1 . .
H H5_4 0.5404 0.0680 1.0401 0.054 Uiso calc R 1 . .
N N1_5 0.6472(17) 0.0571(4) 0.5494(11) 0.067(5) Uiso d . 1 . .
H H1_5 0.6586 0.0652 0.5059 0.081 Uiso calc R 1 . .
C C1_5 0.5530(19) 0.0387(4) 0.5522(12) 0.055(5) Uiso d . 1 . .
H H1A_5 0.4969 0.0352 0.5078 0.066 Uiso calc R 1 . .
C C2_5 0.538(2) 0.0258(5) 0.6147(13) 0.064(6) Uiso d . 1 . .
H H2_5 0.4750 0.0121 0.6168 0.077 Uiso calc R 1 . .
C C3_5 0.6154(18) 0.0324(4) 0.6763(11) 0.050(5) Uiso d . 1 . .
H H3_5 0.6038 0.0239 0.7239 0.060 Uiso calc R 1 . .
C C4_5 0.709(2) 0.0506(4) 0.6724(13) 0.062(6) Uiso d . 1 . .
H H4_5 0.7666 0.0546 0.7157 0.074 Uiso calc R 1 . .
C C5_5 0.7179(16) 0.0627(3) 0.6075(9) 0.034(4) Uiso d . 1 . .
H H5_5 0.7811 0.0763 0.6044 0.041 Uiso calc R 1 . .
N N1_6 0.0519(17) 0.0486(4) 0.5239(11) 0.069(5) Uiso d . 1 . .
H H1_6 0.0376 0.0610 0.5583 0.083 Uiso calc R 1 . .
C C1_6 -0.0135(16) 0.0490(4) 0.4585(10) 0.037(4) Uiso d . 1 . .
H H1A_6 -0.0810 0.0617 0.4497 0.045 Uiso calc R 1 . .
C C2_6 0.0112(19) 0.0317(4) 0.4019(12) 0.052(5) Uiso d . 1 . .
H H2_6 -0.0365 0.0329 0.3535 0.063 Uiso calc R 1 . .
C C3_6 0.1016(19) 0.0132(4) 0.4137(12) 0.056(5) Uiso d . 1 . .
H H3_6 0.1176 0.0012 0.3733 0.067 Uiso calc R 1 . .
C C4_6 0.172(2) 0.0108(4) 0.4814(11) 0.055(5) Uiso d . 1 . .
H H4_6 0.2372 -0.0024 0.4891 0.066 Uiso calc R 1 . .
C C5_6 0.1446(19) 0.0289(4) 0.5410(12) 0.057(5) Uiso d . 1 . .
H H5_6 0.1883 0.0276 0.5905 0.068 Uiso calc R 1 . .
N N1_7 0.1357(15) 0.0553(3) 0.0363(10) 0.054(4) Uiso d . 1 . .
H H1_7 0.1290 0.0626 -0.0097 0.065 Uiso calc R 1 . .
C C1_7 0.056(2) 0.0368(5) 0.0525(14) 0.070(6) Uiso d . 1 . .
H H1A_7 -0.0124 0.0322 0.0157 0.084 Uiso calc R 1 . .
C C2_7 0.066(2) 0.0240(5) 0.1185(13) 0.065(6) Uiso d . 1 . .
H H2_7 0.0045 0.0105 0.1274 0.078 Uiso calc R 1 . .
C C3_7 0.1505(18) 0.0288(4) 0.1691(12) 0.051(5) Uiso d . 1 . .
H H3_7 0.1564 0.0191 0.2159 0.061 Uiso calc R 1 . .
C C4_7 0.248(2) 0.0514(4) 0.1543(12) 0.056(5) Uiso d . 1 . .
H H4_7 0.3169 0.0562 0.1902 0.068 Uiso calc R 1 . .
C C5_7 0.2252(17) 0.0634(4) 0.0859(10) 0.043(5) Uiso d . 1 . .
H H5_7 0.2768 0.0783 0.0737 0.052 Uiso calc R 1 . .
N N1_8 0.1397(16) 0.1897(4) 0.4548(10) 0.063(5) Uiso d . 1 . .
H H1_8 0.1876 0.2036 0.4441 0.076 Uiso calc R 1 . .
C C1_8 0.068(2) 0.1803(5) 0.3990(15) 0.080(7) Uiso d . 1 . .
H H1A_8 0.0713 0.1874 0.3489 0.096 Uiso calc R 1 . .
C C2_8 -0.018(2) 0.1591(5) 0.4134(14) 0.074(7) Uiso d . 1 . .
H H2_8 -0.0745 0.1515 0.3741 0.089 Uiso calc R 1 . .
C C3_8 -0.013(2) 0.1502(5) 0.4901(13) 0.069(6) Uiso d . 1 . .
H H3_8 -0.0684 0.1360 0.5028 0.083 Uiso calc R 1 . .
C C4_8 0.069(2) 0.1611(5) 0.5462(15) 0.080(7) Uiso d . 1 . .
H H4_8 0.0685 0.1551 0.5976 0.095 Uiso calc R 1 . .
C C5_8 0.152(2) 0.1814(5) 0.5269(14) 0.073(7) Uiso d . 1 . .
H H5_8 0.2146 0.1889 0.5634 0.088 Uiso calc R 1 . .
N N1_9 0.210(2) 0.1652(5) 0.7840(12) 0.085(6) Uiso d . 1 . .
H H1_9 0.2068 0.1474 0.7873 0.102 Uiso calc R 1 . .
C C1_9 0.115(3) 0.1785(7) 0.7720(17) 0.100(9) Uiso d . 1 . .
H H1A_9 0.0343 0.1698 0.7702 0.121 Uiso calc R 1 . .
C C2_9 0.120(4) 0.2048(8) 0.7612(19) 0.121(11) Uiso d . 1 . .
H H2_9 0.0408 0.2137 0.7480 0.145 Uiso calc R 1 . .
C C3_9 0.216(3) 0.2193(7) 0.7665(17) 0.099(9) Uiso d . 1 . .
H H3_9 0.2092 0.2386 0.7654 0.119 Uiso calc R 1 . .
C C4_9 0.331(3) 0.2069(7) 0.7738(18) 0.107(9) Uiso d . 1 . .
H H4_9 0.4084 0.2162 0.7670 0.128 Uiso calc R 1 . .
C C5_9 0.327(3) 0.1789(7) 0.7925(19) 0.121(11) Uiso d . 1 . .
H H5_9 0.4029 0.1696 0.8106 0.145 Uiso calc R 1 . .
N N1_10 0.1566(18) 0.3143(4) 0.1724(11) 0.075(5) Uiso d . 1 . .
H H1_10 0.1694 0.3076 0.2189 0.090 Uiso calc R 1 . .
C C1_10 0.222(2) 0.3370(4) 0.1531(12) 0.060(6) Uiso d . 1 . .
H H1A_10 0.2831 0.3453 0.1887 0.072 Uiso calc R 1 . .
C C2_10 0.1964(19) 0.3475(4) 0.0811(12) 0.054(5) Uiso d . 1 . .
H H2_10 0.2414 0.3629 0.0651 0.065 Uiso calc R 1 . .
C C3_10 0.111(2) 0.3361(5) 0.0356(14) 0.065(6) Uiso d . 1 . .
H H3_10 0.0878 0.3439 -0.0131 0.078 Uiso calc R 1 . .
C C4_10 0.0536(18) 0.3137(4) 0.0550(11) 0.051(5) Uiso d . 1 . .
H H4_10 -0.0058 0.3055 0.0182 0.061 Uiso calc R 1 . .
C C5_10 0.0732(19) 0.3023(4) 0.1207(12) 0.055(5) Uiso d . 1 . .
H H5_10 0.0305 0.2860 0.1323 0.066 Uiso calc R 1 . .
N N1_11 0.6750(16) 0.1625(4) 0.2403(10) 0.060(5) Uiso d . 1 . .
H H1_11 0.6374 0.1473 0.2516 0.072 Uiso calc R 1 . .
C C1_11 0.7116(19) 0.1792(4) 0.2946(12) 0.054(5) Uiso d . 1 . .
H H1A_11 0.6951 0.1755 0.3458 0.065 Uiso calc R 1 . .
C C2_11 0.775(2) 0.2026(5) 0.2768(14) 0.073(7) Uiso d . 1 . .
H H2_11 0.8020 0.2150 0.3162 0.087 Uiso calc R 1 . .
C C3_11 0.801(2) 0.2082(5) 0.2014(13) 0.072(7) Uiso d . 1 . .
H H3_11 0.8480 0.2238 0.1900 0.087 Uiso calc R 1 . .
C C4_11 0.756(2) 0.1903(5) 0.1433(15) 0.075(7) Uiso d . 1 . .
H H4_11 0.7673 0.1935 0.0910 0.090 Uiso calc R 1 . .
C C5_11 0.693(2) 0.1678(5) 0.1682(13) 0.062(6) Uiso d . 1 . .
H H5_11 0.6602 0.1552 0.1306 0.074 Uiso calc R 1 . .
N N1_12 0.599(3) 0.3141(6) 0.5825(17) 0.118(8) Uiso d . 1 . .
H H1_12 0.5301 0.3068 0.5582 0.142 Uiso calc R 1 . .
C C1_12 0.640(3) 0.3049(7) 0.645(2) 0.115(10) Uiso d . 1 . .
H H1A_12 0.6022 0.2894 0.6656 0.137 Uiso calc R 1 . .
C C2_12 0.733(3) 0.3162(7) 0.680(2) 0.109(10) Uiso d . 1 . .
H H2_12 0.7612 0.3101 0.7301 0.131 Uiso calc R 1 . .
C C3_12 0.799(4) 0.3380(8) 0.648(2) 0.133(12) Uiso d . 1 . .
H H3_12 0.8691 0.3465 0.6771 0.159 Uiso calc R 1 . .
C C4_12 0.760(3) 0.3468(6) 0.5751(17) 0.089(8) Uiso d . 1 . .
H H4_12 0.8046 0.3597 0.5472 0.107 Uiso calc R 1 . .
C C5_12 0.657(3) 0.3355(6) 0.5505(18) 0.095(8) Uiso d . 1 . .
H H5_12 0.6154 0.3426 0.5045 0.114 Uiso calc R 1 . .
N N1_13 0.3595(14) 0.1116(3) 0.3505(9) 0.042(4) Uiso d . 1 . .
H H1_13 0.4088 0.1138 0.3130 0.050 Uiso calc R 1 . .
C C1_13 0.2354(19) 0.1070(4) 0.3325(12) 0.055(5) Uiso d . 1 . .
H H1A_13 0.2010 0.1064 0.2807 0.066 Uiso calc R 1 . .
C C2_13 0.158(2) 0.1030(4) 0.3919(12) 0.057(5) Uiso d . 1 . .
H H2_13 0.0688 0.0998 0.3814 0.068 Uiso calc R 1 . .
C C3_13 0.2134(18) 0.1037(4) 0.4668(11) 0.047(5) Uiso d . 1 . .
H H3_13 0.1637 0.1004 0.5084 0.056 Uiso calc R 1 . .
C C4_13 0.341(2) 0.1093(4) 0.4794(13) 0.059(6) Uiso d . 1 . .
H H4_13 0.3803 0.1106 0.5300 0.071 Uiso calc R 1 . .
C C5_13 0.4102(19) 0.1130(4) 0.4182(11) 0.050(5) Uiso d . 1 . .
H H5_13 0.4989 0.1167 0.4268 0.060 Uiso calc R 1 . .
N N1_14 0.749(3) 0.2531(6) 0.5500(17) 0.130(9) Uiso d . 1 . .
H H1_14 0.6683 0.2507 0.5579 0.156 Uiso calc R 1 . .
C C1_14 0.853(3) 0.2483(6) 0.6095(18) 0.096(9) Uiso d . 1 . .
H H1A_14 0.8350 0.2424 0.6589 0.115 Uiso calc R 1 . .
C C2_14 0.987(3) 0.2527(6) 0.5917(19) 0.110(10) Uiso d . 1 . .
H H2_14 1.0590 0.2503 0.6279 0.132 Uiso calc R 1 . .
C C3_14 0.995(2) 0.2603(4) 0.5196(13) 0.059(6) Uiso d . 1 . .
H H3_14 1.0788 0.2638 0.5054 0.071 Uiso calc R 1 . .
C C4_14 0.906(4) 0.2633(7) 0.468(2) 0.129(12) Uiso d . 1 . .
H H4_14 0.9305 0.2667 0.4183 0.155 Uiso calc R 1 . .
C C5_14 0.791(4) 0.2623(8) 0.475(2) 0.148(14) Uiso d . 1 . .
H H5_14 0.7301 0.2672 0.4335 0.177 Uiso calc R 1 . .
N N1_15 0.3633(19) 0.3831(4) 0.3870(11) 0.071(5) Uiso d . 1 . .
H H1_15 0.4409 0.3830 0.3719 0.085 Uiso calc R 1 . .
C C1_15 0.161(2) 0.3844(5) 0.3563(14) 0.074(7) Uiso d . 1 . .
H H1A_15 0.0926 0.3843 0.3173 0.088 Uiso calc R 1 . .
C C2_15 0.136(2) 0.3864(5) 0.4289(15) 0.078(7) Uiso d . 1 . .
H H2_15 0.0502 0.3878 0.4415 0.093 Uiso calc R 1 . .
C C3_15 0.236(2) 0.3863(4) 0.4865(13) 0.059(6) Uiso d . 1 . .
H H3_15 0.2240 0.3880 0.5392 0.071 Uiso calc R 1 . .
C C4_15 0.351(3) 0.3837(5) 0.4608(17) 0.090(8) Uiso d . 1 . .
H H4_15 0.4241 0.3823 0.4962 0.108 Uiso calc R 1 . .
C C5_15 0.273(2) 0.3828(5) 0.3384(15) 0.077(7) Uiso d . 1 . .
H H5_15 0.2876 0.3812 0.2860 0.092 Uiso calc R 1 . .

loop_
_atom_site_aniso_label
_atom_site_aniso_U_11
_atom_site_aniso_U_22
_atom_site_aniso_U_33
_atom_site_aniso_U_12
_atom_site_aniso_U_13
_atom_site_aniso_U_23
Mo1_1 0.0431(9) 0.0243(8) 0.0317(9) -0.0068(7) 0.0027(7) -0.0008(7)
Mo2_1 0.0344(9) 0.0332(9) 0.0371(9) 0.0008(7) 0.0092(7) -0.0010(7)
S1_1 0.037(2) 0.024(2) 0.030(2) -0.006(2) 0.0001(19) -0.0027(18)
S2_1 0.034(3) 0.040(3) 0.026(2) -0.006(2) 0.0014(19) 0.000(2)
Cl1_1 0.043(3) 0.040(3) 0.050(3) -0.008(2) 0.001(2) 0.005(2)
Cl2_1 0.041(3) 0.049(3) 0.082(4) -0.007(2) 0.009(3) 0.010(3)
O1_1 0.041(7) 0.034(7) 0.033(6) -0.008(5) 0.012(5) -0.002(5)
O2_1 0.082(10) 0.041(8) 0.048(8) -0.016(7) 0.007(7) -0.007(6)
O3_1 0.044(7) 0.030(7) 0.045(7) -0.003(6) -0.007(6) 0.012(5)
O4_1 0.038(7) 0.047(8) 0.051(8) -0.003(6) 0.007(6) 0.003(6)
O5_1 0.048(8) 0.045(8) 0.050(8) -0.001(6) 0.011(6) -0.008(6)
O6_1 0.037(7) 0.034(7) 0.036(7) -0.001(6) 0.010(5) -0.008(5)
O7_1 0.084(11) 0.073(10) 0.088(11) -0.046(9) 0.054(9) -0.047(9)
O8_1 0.053(8) 0.013(6) 0.098(11) 0.011(6) 0.014(7) -0.012(6)
O9_1 0.092(11) 0.055(10) 0.090(12) -0.021(8) -0.052(9) 0.023(8)
O10_1 0.039(7) 0.055(8) 0.044(8) -0.017(6) -0.014(6) 0.028(6)
O11_1 0.038(8) 0.025(7) 0.140(14) 0.013(6) 0.038(8) 0.031(8)
O12_1 0.101(12) 0.098(12) 0.024(8) -0.031(10) -0.021(7) 0.014(7)
O13_1 0.056(8) 0.049(8) 0.047(8) 0.019(7) 0.020(7) 0.002(6)
Mo1_2 0.0411(9) 0.0275(9) 0.0340(9) -0.0055(7) 0.0037(7) -0.0003(7)
Mo2_2 0.0370(9) 0.0321(9) 0.0327(9) -0.0024(7) 0.0083(7) -0.0038(7)
Cl1_2 0.044(3) 0.060(3) 0.040(3) -0.007(2) 0.006(2) 0.009(2)
Cl2_2 0.080(4) 0.040(3) 0.052(3) -0.012(3) 0.030(3) -0.004(2)
S1_2 0.038(3) 0.038(3) 0.030(2) -0.010(2) 0.004(2) 0.001(2)
S2_2 0.043(3) 0.038(3) 0.029(3) 0.007(2) -0.003(2) 0.008(2)
O1_2 0.035(7) 0.031(7) 0.041(7) -0.002(5) 0.012(5) -0.002(5)
O2_2 0.064(9) 0.033(7) 0.057(9) 0.006(6) 0.015(7) 0.017(6)
O3_2 0.065(9) 0.062(9) 0.064(9) -0.039(8) 0.016(7) -0.039(7)
O4_2 0.050(8) 0.058(9) 0.044(8) -0.012(7) -0.004(6) 0.001(6)
O5_2 0.055(8) 0.048(8) 0.039(7) -0.007(6) 0.016(6) -0.015(6)
O6_2 0.095(11) 0.045(8) 0.056(9) -0.040(8) 0.031(8) -0.010(7)
O7_2 0.073(9) 0.034(7) 0.042(8) -0.015(6) 0.025(7) -0.010(6)
O8_2 0.054(10) 0.169(19) 0.090(13) -0.016(11) -0.021(9) 0.067(13)
O9_2 0.081(10) 0.031(8) 0.087(11) -0.009(7) 0.053(9) -0.009(7)
O10_2 0.053(9) 0.092(12) 0.079(10) 0.021(8) 0.030(8) 0.066(9)
O11_2 0.068(10) 0.055(9) 0.060(9) 0.018(7) 0.026(7) 0.024(7)
O12_2 0.108(13) 0.083(12) 0.068(11) -0.063(10) -0.014(10) 0.008(9)
O13_2 0.079(11) 0.060(10) 0.122(14) 0.015(8) 0.018(10) -0.047(10)
Mo1_3 0.0509(11) 0.0491(11) 0.0480(11) 0.0003(9) 0.0093(8) 0.0008(8)
Mo2_3 0.0731(13) 0.0329(10) 0.0597(12) -0.0047(9) -0.0048(10) -0.0003(9)
Cl1_3 0.075(3) 0.040(3) 0.054(3) 0.013(3) 0.003(3) -0.008(2)
Cl2_3 0.084(4) 0.041(3) 0.116(5) 0.006(3) -0.011(4) -0.006(3)
S1_3 0.043(3) 0.031(3) 0.057(3) 0.003(2) 0.015(3) -0.006(2)
S2_3 0.051(3) 0.029(2) 0.042(3) -0.001(2) 0.008(2) -0.002(2)
O1_3 0.040(7) 0.086(11) 0.044(8) 0.000(7) -0.005(6) -0.027(7)
O2_3 0.055(9) 0.079(11) 0.086(11) 0.000(8) 0.020(8) -0.016(9)
O3_3 0.084(11) 0.074(11) 0.060(10) -0.003(9) 0.031(8) 0.004(8)
O4_3 0.156(16) 0.061(11) 0.057(10) 0.029(10) 0.012(10) 0.008(8)
O5_3 0.086(10) 0.044(9) 0.072(10) -0.020(8) -0.007(8) -0.011(7)
O6_3 0.055(8) 0.044(8) 0.056(8) -0.011(6) 0.020(7) -0.008(6)
O7_3 0.050(8) 0.049(9) 0.076(10) 0.018(7) 0.011(7) 0.019(7)
O8_3 0.053(9) 0.077(11) 0.061(9) -0.004(8) 0.004(7) -0.018(8)
O9_3 0.081(10) 0.047(8) 0.047(8) 0.002(7) 0.029(7) -0.011(6)
O10_3 0.056(8) 0.025(7) 0.077(10) -0.004(6) 0.000(7) 0.011(6)
O11_3 0.113(14) 0.046(10) 0.170(19) 0.027(9) -0.080(13) -0.055(11)
O12_3 0.21(2) 0.17(2) 0.046(10) 0.114(18) 0.017(12) 0.048(12)
O13_3 0.071(12) 0.052(11) 0.31(3) 0.007(9) 0.089(16) 0.047(15)

loop_
_atom_type_symbol
_atom_type_description
_atom_type_scat_dispersion_real
_atom_type_scat_dispersion_imag
_atom_type_scat_source
C C 0.0033 0.0016 'International Tables Vol C Tables 4.2.6.8 and 6.1.1.4'
H H 0.0000 0.0000 'International Tables Vol C Tables 4.2.6.8 and 6.1.1.4'
N N 0.0061 0.0033 'International Tables Vol C Tables 4.2.6.8 and 6.1.1.4'
O O 0.0106 0.0060 'International Tables Vol C Tables 4.2.6.8 and 6.1.1.4'
Mo Mo -1.6832 0.6857 'International Tables Vol C Tables 4.2.6.8 and 6.1.1.4'
S S 0.1246 0.1234 'International Tables Vol C Tables 4.2.6.8 and 6.1.1.4'
Cl Cl 0.1484 0.1585 'International Tables Vol C Tables 4.2.6.8 and 6.1.1.4'

loop_
_geom_angle_atom_site_label_1
_geom_angle_atom_site_label_2
_geom_angle_atom_site_label_3
_geom_angle_site_symmetry_1
_geom_angle_site_symmetry_3
_geom_angle
_geom_angle_publ_flag
O3_1 Mo1_1 O2_1 . . 103.1(6) ?
O3_1 Mo1_1 O1_1 . . 100.7(5) ?
O2_1 Mo1_1 O1_1 . . 101.3(5) ?
O3_1 Mo1_1 O6_1 . . 90.2(5) ?
O2_1 Mo1_1 O6_1 . . 165.0(6) ?
O1_1 Mo1_1 O6_1 . . 82.9(4) ?
O3_1 Mo1_1 O10_1 . . 167.5(5) ?
O2_1 Mo1_1 O10_1 . . 88.1(6) ?
O1_1 Mo1_1 O10_1 . . 82.3(4) ?
O6_1 Mo1_1 O10_1 . . 78.1(4) ?
O3_1 Mo1_1 Cl1_1 . . 93.4(4) ?
O2_1 Mo1_1 Cl1_1 . . 91.9(5) ?
O1_1 Mo1_1 Cl1_1 . . 158.0(4) ?
O6_1 Mo1_1 Cl1_1 . . 80.1(3) ?
O10_1 Mo1_1 Cl1_1 . . 80.5(3) ?
O4_1 Mo2_1 O5_1 . . 103.2(6) ?
O4_1 Mo2_1 O1_1 . . 98.1(5) ?
O5_1 Mo2_1 O1_1 . . 100.0(5) ?
O4_1 Mo2_1 O7_1 . . 89.9(6) ?
O5_1 Mo2_1 O7_1 . . 166.2(7) ?
O1_1 Mo2_1 O7_1 . . 82.1(5) ?
O4_1 Mo2_1 O11_1 . . 169.4(6) ?
O5_1 Mo2_1 O11_1 . . 86.9(6) ?
O1_1 Mo2_1 O11_1 . . 82.8(5) ?
O7_1 Mo2_1 O11_1 . . 79.8(6) ?
O4_1 Mo2_1 Cl2_1 . . 93.6(4) ?
O5_1 Mo2_1 Cl2_1 . . 93.6(4) ?
O1_1 Mo2_1 Cl2_1 . . 159.4(3) ?
O7_1 Mo2_1 Cl2_1 . . 81.0(4) ?
O11_1 Mo2_1 Cl2_1 . . 82.6(3) ?
O9_1 S1_1 O8_1 . . 110.7(9) ?
O9_1 S1_1 O7_1 . . 105.3(11) ?
O8_1 S1_1 O7_1 . . 110.3(8) ?
O9_1 S1_1 O6_1 . . 109.6(8) ?
O8_1 S1_1 O6_1 . . 109.4(7) ?
O7_1 S1_1 O6_1 . . 111.6(7) ?
O12_1 S2_1 O13_1 . . 111.2(9) ?
O12_1 S2_1 O11_1 . . 109.0(9) ?
O13_1 S2_1 O11_1 . . 109.1(8) ?
O12_1 S2_1 O10_1 . . 108.0(8) ?
O13_1 S2_1 O10_1 . . 109.4(7) ?
O11_1 S2_1 O10_1 . . 110.1(7) ?
Mo1_1 O1_1 Mo2_1 . . 154.4(6) ?
S1_1 O6_1 Mo1_1 . . 135.7(6) ?
S1_1 O7_1 Mo2_1 . . 139.0(8) ?
S2_1 O10_1 Mo1_1 . . 136.2(7) ?
S2_1 O11_1 Mo2_1 . . 142.5(7) ?
O2_2 Mo1_2 O3_2 . . 104.3(7) ?
O2_2 Mo1_2 O1_2 . . 101.6(5) ?
O3_2 Mo1_2 O1_2 . . 101.2(5) ?
O2_2 Mo1_2 O10_2 . . 162.8(6) ?
O3_2 Mo1_2 O10_2 . . 90.7(7) ?
O1_2 Mo1_2 O10_2 . . 83.3(5) ?
O2_2 Mo1_2 O6_2 . . 86.4(6) ?
O3_2 Mo1_2 O6_2 . . 166.7(7) ?
O1_2 Mo1_2 O6_2 . . 84.0(5) ?
O10_2 Mo1_2 O6_2 . . 77.7(6) ?
O2_2 Mo1_2 Cl1_2 . . 91.6(4) ?
O3_2 Mo1_2 Cl1_2 . . 92.3(4) ?
O1_2 Mo1_2 Cl1_2 . . 158.0(4) ?
O10_2 Mo1_2 Cl1_2 . . 79.2(3) ?
O6_2 Mo1_2 Cl1_2 . . 79.3(3) ?
O5_2 Mo2_2 O4_2 . . 103.0(6) ?
O5_2 Mo2_2 O1_2 . . 100.1(5) ?
O4_2 Mo2_2 O1_2 . . 99.3(5) ?
O5_2 Mo2_2 O7_2 . . 164.2(6) ?
O4_2 Mo2_2 O7_2 . . 91.5(6) ?
O1_2 Mo2_2 O7_2 . . 83.5(4) ?
O5_2 Mo2_2 O11_2 . . 87.6(6) ?
O4_2 Mo2_2 O11_2 . . 168.9(6) ?
O1_2 Mo2_2 O11_2 . . 82.0(5) ?
O7_2 Mo2_2 O11_2 . . 77.6(5) ?
O5_2 Mo2_2 Cl2_2 . . 92.9(4) ?
O4_2 Mo2_2 Cl2_2 . . 93.8(4) ?
O1_2 Mo2_2 Cl2_2 . . 158.9(3) ?
O7_2 Mo2_2 Cl2_2 . . 79.7(3) ?
O11_2 Mo2_2 Cl2_2 . . 82.1(4) ?
O8_2 S1_2 O9_2 . . 112.9(12) ?
O8_2 S1_2 O6_2 . . 108.2(10) ?
O9_2 S1_2 O6_2 . . 108.2(8) ?
O8_2 S1_2 O7_2 . . 109.6(9) ?
O9_2 S1_2 O7_2 . . 106.6(8) ?
O6_2 S1_2 O7_2 . . 111.4(7) ?
O13_2 S2_2 O11_2 . . 110.6(9) ?
O13_2 S2_2 O12_2 . . 110.6(11) ?
O11_2 S2_2 O12_2 . . 109.0(9) ?
O13_2 S2_2 O10_2 . . 106.0(10) ?
O11_2 S2_2 O10_2 . . 112.1(7) ?
O12_2 S2_2 O10_2 . . 108.5(9) ?
Mo1_2 O1_2 Mo2_2 . . 155.0(6) ?
S1_2 O6_2 Mo1_2 . . 138.0(7) ?
S1_2 O7_2 Mo2_2 . . 136.4(7) ?
S2_2 O10_2 Mo1_2 . . 140.6(8) ?
S2_2 O11_2 Mo2_2 . . 137.6(7) ?
O3_3 Mo1_3 O2_3 . . 102.2(7) ?
O3_3 Mo1_3 O1_3 . . 99.0(6) ?
O2_3 Mo1_3 O1_3 . . 101.4(6) ?
O3_3 Mo1_3 O10_3 . . 92.6(7) ?
O2_3 Mo1_3 O10_3 . . 162.5(6) ?
O1_3 Mo1_3 O10_3 . . 85.1(5) ?
O3_3 Mo1_3 O6_3 . . 166.1(6) ?
O2_3 Mo1_3 O6_3 . . 89.4(6) ?
O1_3 Mo1_3 O6_3 . . 85.9(5) ?
O10_3 Mo1_3 O6_3 . . 74.8(5) ?
O3_3 Mo1_3 Cl1_3 . . 94.2(5) ?
O2_3 Mo1_3 Cl1_3 . . 91.2(5) ?
O1_3 Mo1_3 Cl1_3 . . 159.3(4) ?
O10_3 Mo1_3 Cl1_3 . . 78.4(3) ?
O6_3 Mo1_3 Cl1_3 . . 77.8(3) ?
O5_3 Mo2_3 O4_3 . . 102.3(8) ?
O5_3 Mo2_3 O1_3 . . 100.3(6) ?
O4_3 Mo2_3 O1_3 . . 96.4(7) ?
O5_3 Mo2_3 O11_3 . . 166.2(8) ?
O4_3 Mo2_3 O11_3 . . 90.2(9) ?
O1_3 Mo2_3 O11_3 . . 84.0(6) ?
O5_3 Mo2_3 O7_3 . . 88.9(6) ?
O4_3 Mo2_3 O7_3 . . 168.6(8) ?
O1_3 Mo2_3 O7_3 . . 83.9(5) ?
O11_3 Mo2_3 O7_3 . . 78.5(7) ?
O5_3 Mo2_3 Cl2_3 . . 92.6(5) ?
O4_3 Mo2_3 Cl2_3 . . 97.4(6) ?
O1_3 Mo2_3 Cl2_3 . . 158.6(4) ?
O11_3 Mo2_3 Cl2_3 . . 79.7(5) ?
O7_3 Mo2_3 Cl2_3 . . 79.3(3) ?
O8_3 S1_3 O9_3 . . 111.6(9) ?
O8_3 S1_3 O7_3 . . 110.7(9) ?
O9_3 S1_3 O7_3 . . 108.1(8) ?
O8_3 S1_3 O6_3 . . 111.9(8) ?
O9_3 S1_3 O6_3 . . 108.1(7) ?
O7_3 S1_3 O6_3 . . 106.2(8) ?
O12_3 S2_3 O13_3 . . 113.0(17) ?
O12_3 S2_3 O11_3 . . 105.6(15) ?
O13_3 S2_3 O11_3 . . 107.7(13) ?
O12_3 S2_3 O10_3 . . 110.3(10) ?
O13_3 S2_3 O10_3 . . 109.1(9) ?
O11_3 S2_3 O10_3 . . 111.0(9) ?
Mo2_3 O1_3 Mo1_3 . . 149.3(7) ?
S1_3 O6_3 Mo1_3 . . 126.7(7) ?
S1_3 O7_3 Mo2_3 . . 127.8(7) ?
S2_3 O10_3 Mo1_3 . . 134.3(7) ?
S2_3 O11_3 Mo2_3 . . 141.6(10) ?
C5_4 N1_4 C1_4 . . 126(2) ?
C5_4 N1_4 H1_4 . . 116.8 ?
C1_4 N1_4 H1_4 . . 116.8 ?
N1_4 C1_4 C2_4 . . 115(2) ?
N1_4 C1_4 H1A_4 . . 122.3 ?
C2_4 C1_4 H1A_4 . . 122.3 ?
C3_4 C2_4 C1_4 . . 123(2) ?
C3_4 C2_4 H2_4 . . 118.3 ?
C1_4 C2_4 H2_4 . . 118.3 ?
C2_4 C3_4 C4_4 . . 118(2) ?
C2_4 C3_4 H3_4 . . 120.8 ?
C4_4 C3_4 H3_4 . . 120.8 ?
C5_4 C4_4 C3_4 . . 120(2) ?
C5_4 C4_4 H4_4 . . 120.1 ?
C3_4 C4_4 H4_4 . . 120.1 ?
N1_4 C5_4 C4_4 . . 116(2) ?
N1_4 C5_4 H5_4 . . 121.8 ?
C4_4 C5_4 H5_4 . . 121.8 ?
C5_5 N1_5 C1_5 . . 120.7(19) ?
C5_5 N1_5 H1_5 . . 119.7 ?
C1_5 N1_5 H1_5 . . 119.7 ?
C2_5 C1_5 N1_5 . . 120(2) ?
C2_5 C1_5 H1A_5 . . 119.8 ?
N1_5 C1_5 H1A_5 . . 119.8 ?
C1_5 C2_5 C3_5 . . 117(2) ?
C1_5 C2_5 H2_5 . . 121.3 ?
C3_5 C2_5 H2_5 . . 121.3 ?
C2_5 C3_5 C4_5 . . 121(2) ?
C2_5 C3_5 H3_5 . . 119.4 ?
C4_5 C3_5 H3_5 . . 119.4 ?
C5_5 C4_5 C3_5 . . 118(2) ?
C5_5 C4_5 H4_5 . . 121.2 ?
C3_5 C4_5 H4_5 . . 121.2 ?
N1_5 C5_5 C4_5 . . 122(2) ?
N1_5 C5_5 H5_5 . . 118.8 ?
C4_5 C5_5 H5_5 . . 118.8 ?
C1_6 N1_6 C5_6 . . 120.8(19) ?
C1_6 N1_6 H1_6 . . 119.6 ?
C5_6 N1_6 H1_6 . . 119.6 ?
N1_6 C1_6 C2_6 . . 121.7(19) ?
N1_6 C1_6 H1A_6 . . 119.1 ?
C2_6 C1_6 H1A_6 . . 119.1 ?
C3_6 C2_6 C1_6 . . 120(2) ?
C3_6 C2_6 H2_6 . . 119.9 ?
C1_6 C2_6 H2_6 . . 119.9 ?
C2_6 C3_6 C4_6 . . 122(2) ?
C2_6 C3_6 H3_6 . . 119.1 ?
C4_6 C3_6 H3_6 . . 119.1 ?
C3_6 C4_6 C5_6 . . 118(2) ?
C3_6 C4_6 H4_6 . . 121.2 ?
C5_6 C4_6 H4_6 . . 121.2 ?
N1_6 C5_6 C4_6 . . 118(2) ?
N1_6 C5_6 H5_6 . . 121.2 ?
C4_6 C5_6 H5_6 . . 121.2 ?
C5_7 N1_7 C1_7 . . 121.4(19) ?
C5_7 N1_7 H1_7 . . 119.3 ?
C1_7 N1_7 H1_7 . . 119.3 ?
N1_7 C1_7 C2_7 . . 122(2) ?
N1_7 C1_7 H1A_7 . . 119.0 ?
C2_7 C1_7 H1A_7 . . 119.0 ?
C3_7 C2_7 C1_7 . . 123(2) ?
C3_7 C2_7 H2_7 . . 118.6 ?
C1_7 C2_7 H2_7 . . 118.6 ?
C2_7 C3_7 C4_7 . . 118(2) ?
C2_7 C3_7 H3_7 . . 121.1 ?
C4_7 C3_7 H3_7 . . 121.1 ?
C5_7 C4_7 C3_7 . . 113.6(19) ?
C5_7 C4_7 H4_7 . . 123.2 ?
C3_7 C4_7 H4_7 . . 123.2 ?
N1_7 C5_7 C4_7 . . 122.0(19) ?
N1_7 C5_7 H5_7 . . 119.0 ?
C4_7 C5_7 H5_7 . . 119.0 ?
C1_8 N1_8 C5_8 . . 129(2) ?
C1_8 N1_8 H1_8 . . 115.7 ?
C5_8 N1_8 H1_8 . . 115.7 ?
N1_8 C1_8 C2_8 . . 118(2) ?
N1_8 C1_8 H1A_8 . . 120.8 ?
C2_8 C1_8 H1A_8 . . 120.8 ?
C3_8 C2_8 C1_8 . . 115(2) ?
C3_8 C2_8 H2_8 . . 122.3 ?
C1_8 C2_8 H2_8 . . 122.3 ?
C4_8 C3_8 C2_8 . . 122(2) ?
C4_8 C3_8 H3_8 . . 118.9 ?
C2_8 C3_8 H3_8 . . 118.9 ?
C3_8 C4_8 C5_8 . . 119(2) ?
C3_8 C4_8 H4_8 . . 120.7 ?
C5_8 C4_8 H4_8 . . 120.7 ?
N1_8 C5_8 C4_8 . . 116(2) ?
N1_8 C5_8 H5_8 . . 121.9 ?
C4_8 C5_8 H5_8 . . 121.9 ?
C1_9 N1_9 C5_9 . . 118(3) ?
C1_9 N1_9 H1_9 . . 121.2 ?
C5_9 N1_9 H1_9 . . 121.2 ?
N1_9 C1_9 C2_9 . . 122(4) ?
N1_9 C1_9 H1A_9 . . 119.2 ?
C2_9 C1_9 H1A_9 . . 119.2 ?
C3_9 C2_9 C1_9 . . 127(4) ?
C3_9 C2_9 H2_9 . . 116.4 ?
C1_9 C2_9 H2_9 . . 116.4 ?
C2_9 C3_9 C4_9 . . 118(4) ?
C2_9 C3_9 H3_9 . . 121.2 ?
C4_9 C3_9 H3_9 . . 121.2 ?
C3_9 C4_9 C5_9 . . 115(3) ?
C3_9 C4_9 H4_9 . . 122.7 ?
C5_9 C4_9 H4_9 . . 122.7 ?
N1_9 C5_9 C4_9 . . 119(3) ?
N1_9 C5_9 H5_9 . . 120.3 ?
C4_9 C5_9 H5_9 . . 120.3 ?
C5_10 N1_10 C1_10 . . 120(2) ?
C5_10 N1_10 H1_10 . . 119.9 ?
C1_10 N1_10 H1_10 . . 119.9 ?
C2_10 C1_10 N1_10 . . 118(2) ?
C2_10 C1_10 H1A_10 . . 120.8 ?
N1_10 C1_10 H1A_10 . . 120.8 ?
C3_10 C2_10 C1_10 . . 119(2) ?
C3_10 C2_10 H2_10 . . 120.7 ?
C1_10 C2_10 H2_10 . . 120.7 ?
C2_10 C3_10 C4_10 . . 121(2) ?
C2_10 C3_10 H3_10 . . 119.4 ?
C4_10 C3_10 H3_10 . . 119.4 ?
C5_10 C4_10 C3_10 . . 124(2) ?
C5_10 C4_10 H4_10 . . 118.0 ?
C3_10 C4_10 H4_10 . . 118.0 ?
C4_10 C5_10 N1_10 . . 117(2) ?
C4_10 C5_10 H5_10 . . 121.4 ?
N1_10 C5_10 H5_10 . . 121.4 ?
C1_11 N1_11 C5_11 . . 121(2) ?
C1_11 N1_11 H1_11 . . 119.3 ?
C5_11 N1_11 H1_11 . . 119.3 ?
N1_11 C1_11 C2_11 . . 119(2) ?
N1_11 C1_11 H1A_11 . . 120.5 ?
C2_11 C1_11 H1A_11 . . 120.5 ?
C1_11 C2_11 C3_11 . . 121(2) ?
C1_11 C2_11 H2_11 . . 119.5 ?
C3_11 C2_11 H2_11 . . 119.5 ?
C4_11 C3_11 C2_11 . . 119(2) ?
C4_11 C3_11 H3_11 . . 120.5 ?
C2_11 C3_11 H3_11 . . 120.5 ?
C5_11 C4_11 C3_11 . . 115(2) ?
C5_11 C4_11 H4_11 . . 122.7 ?
C3_11 C4_11 H4_11 . . 122.7 ?
N1_11 C5_11 C4_11 . . 125(2) ?
N1_11 C5_11 H5_11 . . 117.5 ?
C4_11 C5_11 H5_11 . . 117.5 ?
C1_12 N1_12 C5_12 . . 121(3) ?
C1_12 N1_12 H1_12 . . 119.6 ?
C5_12 N1_12 H1_12 . . 119.6 ?
N1_12 C1_12 C2_12 . . 119(4) ?
N1_12 C1_12 H1A_12 . . 120.6 ?
C2_12 C1_12 H1A_12 . . 120.6 ?
C1_12 C2_12 C3_12 . . 122(4) ?
C1_12 C2_12 H2_12 . . 118.8 ?
C3_12 C2_12 H2_12 . . 118.8 ?
C4_12 C3_12 C2_12 . . 119(4) ?
C4_12 C3_12 H3_12 . . 120.5 ?
C2_12 C3_12 H3_12 . . 120.5 ?
C5_12 C4_12 C3_12 . . 111(3) ?
C5_12 C4_12 H4_12 . . 124.6 ?
C3_12 C4_12 H4_12 . . 124.6 ?
C4_12 C5_12 N1_12 . . 127(3) ?
C4_12 C5_12 H5_12 . . 116.4 ?
N1_12 C5_12 H5_12 . . 116.4 ?
C5_13 N1_13 C1_13 . . 123.7(17) ?
C5_13 N1_13 H1_13 . . 118.1 ?
C1_13 N1_13 H1_13 . . 118.1 ?
N1_13 C1_13 C2_13 . . 118(2) ?
N1_13 C1_13 H1A_13 . . 120.9 ?
C2_13 C1_13 H1A_13 . . 120.9 ?
C3_13 C2_13 C1_13 . . 118.5(19) ?
C3_13 C2_13 H2_13 . . 120.7 ?
C1_13 C2_13 H2_13 . . 120.7 ?
C4_13 C3_13 C2_13 . . 118.9(18) ?
C4_13 C3_13 H3_13 . . 120.6 ?
C2_13 C3_13 H3_13 . . 120.6 ?
C5_13 C4_13 C3_13 . . 119(2) ?
C5_13 C4_13 H4_13 . . 120.5 ?
C3_13 C4_13 H4_13 . . 120.5 ?
N1_13 C5_13 C4_13 . . 122(2) ?
N1_13 C5_13 H5_13 . . 119.2 ?
C4_13 C5_13 H5_13 . . 119.2 ?
C1_14 N1_14 C5_14 . . 115(3) ?
C1_14 N1_14 H1_14 . . 122.5 ?
C5_14 N1_14 H1_14 . . 122.5 ?
N1_14 C1_14 C2_14 . . 119(3) ?
N1_14 C1_14 H1A_14 . . 120.3 ?
C2_14 C1_14 H1A_14 . . 120.3 ?
C3_14 C2_14 C1_14 . . 112(3) ?
C3_14 C2_14 H2_14 . . 123.8 ?
C1_14 C2_14 H2_14 . . 123.8 ?
C4_14 C3_14 C2_14 . . 128(3) ?
C4_14 C3_14 H3_14 . . 116.1 ?
C2_14 C3_14 H3_14 . . 116.1 ?
C5_14 C4_14 C3_14 . . 128(4) ?
C5_14 C4_14 H4_14 . . 116.1 ?
C3_14 C4_14 H4_14 . . 116.1 ?
C4_14 C5_14 N1_14 . . 117(4) ?
C4_14 C5_14 H5_14 . . 121.4 ?
N1_14 C5_14 H5_14 . . 121.4 ?
C5_15 N1_15 C4_15 . . 123(2) ?
C5_15 N1_15 H1_15 . . 118.4 ?
C4_15 N1_15 H1_15 . . 118.4 ?
C5_15 C1_15 C2_15 . . 121(3) ?
C5_15 C1_15 H1A_15 . . 119.3 ?
C2_15 C1_15 H1A_15 . . 119.3 ?
C1_15 C2_15 C3_15 . . 119(2) ?
C1_15 C2_15 H2_15 . . 120.3 ?
C3_15 C2_15 H2_15 . . 120.3 ?
C4_15 C3_15 C2_15 . . 114(2) ?
C4_15 C3_15 H3_15 . . 123.1 ?
C2_15 C3_15 H3_15 . . 123.1 ?
N1_15 C4_15 C3_15 . . 121(3) ?
N1_15 C4_15 H4_15 . . 119.6 ?
C3_15 C4_15 H4_15 . . 119.6 ?
N1_15 C5_15 C1_15 . . 121(3) ?
N1_15 C5_15 H5_15 . . 119.4 ?
C1_15 C5_15 H5_15 . . 119.4 ?

loop_
_geom_bond_atom_site_label_1
_geom_bond_atom_site_label_2
_geom_bond_site_symmetry_2
_geom_bond_distance
_geom_bond_publ_flag
Mo1_1 O3_1 . 1.711(11) ?
Mo1_1 O2_1 . 1.717(12) ?
Mo1_1 O1_1 . 1.891(10) ?
Mo1_1 O6_1 . 2.224(11) ?
Mo1_1 O10_1 . 2.255(11) ?
Mo1_1 Cl1_1 . 2.431(5) ?
Mo2_1 O4_1 . 1.690(12) ?
Mo2_1 O5_1 . 1.705(12) ?
Mo2_1 O1_1 . 1.893(10) ?
Mo2_1 O7_1 . 2.217(13) ?
Mo2_1 O11_1 . 2.222(12) ?
Mo2_1 Cl2_1 . 2.424(5) ?
S1_1 O9_1 . 1.434(15) ?
S1_1 O8_1 . 1.447(11) ?
S1_1 O7_1 . 1.457(12) ?
S1_1 O6_1 . 1.491(12) ?
S2_1 O12_1 . 1.430(14) ?
S2_1 O13_1 . 1.456(12) ?
S2_1 O11_1 . 1.469(13) ?
S2_1 O10_1 . 1.478(12) ?
Mo1_2 O2_2 . 1.684(12) ?
Mo1_2 O3_2 . 1.701(12) ?
Mo1_2 O1_2 . 1.870(10) ?
Mo1_2 O10_2 . 2.210(13) ?
Mo1_2 O6_2 . 2.252(13) ?
Mo1_2 Cl1_2 . 2.442(5) ?
Mo2_2 O5_2 . 1.678(11) ?
Mo2_2 O4_2 . 1.706(13) ?
Mo2_2 O1_2 . 1.902(10) ?
Mo2_2 O7_2 . 2.257(11) ?
Mo2_2 O11_2 . 2.271(14) ?
Mo2_2 Cl2_2 . 2.421(5) ?
S1_2 O8_2 . 1.387(16) ?
S1_2 O9_2 . 1.417(13) ?
S1_2 O6_2 . 1.477(13) ?
S1_2 O7_2 . 1.494(11) ?
S2_2 O13_2 . 1.435(14) ?
S2_2 O11_2 . 1.439(13) ?
S2_2 O12_2 . 1.458(16) ?
S2_2 O10_2 . 1.485(12) ?
Mo1_3 O3_3 . 1.684(13) ?
Mo1_3 O2_3 . 1.689(16) ?
Mo1_3 O1_3 . 1.969(14) ?
Mo1_3 O10_3 . 2.200(13) ?
Mo1_3 O6_3 . 2.264(12) ?
Mo1_3 Cl1_3 . 2.442(5) ?
Mo2_3 O5_3 . 1.684(14) ?
Mo2_3 O4_3 . 1.704(15) ?
Mo2_3 O1_3 . 1.857(13) ?
Mo2_3 O11_3 . 2.164(16) ?
Mo2_3 O7_3 . 2.249(12) ?
Mo2_3 Cl2_3 . 2.413(7) ?
S1_3 O8_3 . 1.445(15) ?
S1_3 O9_3 . 1.448(12) ?
S1_3 O7_3 . 1.488(13) ?
S1_3 O6_3 . 1.522(13) ?
S2_3 O12_3 . 1.395(16) ?
S2_3 O13_3 . 1.412(16) ?
S2_3 O11_3 . 1.431(15) ?
S2_3 O10_3 . 1.480(13) ?
N1_4 C5_4 . 1.29(2) ?
N1_4 C1_4 . 1.34(2) ?
N1_4 H1_4 . 0.8800 ?
C1_4 C2_4 . 1.36(3) ?
C1_4 H1A_4 . 0.9500 ?
C2_4 C3_4 . 1.27(3) ?
C2_4 H2_4 . 0.9500 ?
C3_4 C4_4 . 1.43(3) ?
C3_4 H3_4 . 0.9500 ?
C4_4 C5_4 . 1.35(3) ?
C4_4 H4_4 . 0.9500 ?
C5_4 H5_4 . 0.9500 ?
N1_5 C5_5 . 1.24(2) ?
N1_5 C1_5 . 1.35(2) ?
N1_5 H1_5 . 0.8800 ?
C1_5 C2_5 . 1.29(3) ?
C1_5 H1A_5 . 0.9500 ?
C2_5 C3_5 . 1.33(3) ?
C2_5 H2_5 . 0.9500 ?
C3_5 C4_5 . 1.34(3) ?
C3_5 H3_5 . 0.9500 ?
C4_5 C5_5 . 1.30(2) ?
C4_5 H4_5 . 0.9500 ?
C5_5 H5_5 . 0.9500 ?
N1_6 C1_6 . 1.29(2) ?
N1_6 C5_6 . 1.39(3) ?
N1_6 H1_6 . 0.8800 ?
C1_6 C2_6 . 1.35(2) ?
C1_6 H1A_6 . 0.9500 ?
C2_6 C3_6 . 1.32(3) ?
C2_6 H2_6 . 0.9500 ?
C3_6 C4_6 . 1.35(3) ?
C3_6 H3_6 . 0.9500 ?
C4_6 C5_6 . 1.42(3) ?
C4_6 H4_6 . 0.9500 ?
C5_6 H5_6 . 0.9500 ?
N1_7 C5_7 . 1.29(2) ?
N1_7 C1_7 . 1.29(2) ?
N1_7 H1_7 . 0.8800 ?
C1_7 C2_7 . 1.31(3) ?
C1_7 H1A_7 . 0.9500 ?
C2_7 C3_7 . 1.22(3) ?
C2_7 H2_7 . 0.9500 ?
C3_7 C4_7 . 1.55(3) ?
C3_7 H3_7 . 0.9500 ?
C4_7 C5_7 . 1.34(3) ?
C4_7 H4_7 . 0.9500 ?
C5_7 H5_7 . 0.9500 ?
N1_8 C1_8 . 1.27(3) ?
N1_8 C5_8 . 1.33(3) ?
N1_8 H1_8 . 0.8800 ?
C1_8 C2_8 . 1.41(3) ?
C1_8 H1A_8 . 0.9500 ?
C2_8 C3_8 . 1.41(3) ?
C2_8 H2_8 . 0.9500 ?
C3_8 C4_8 . 1.36(3) ?
C3_8 H3_8 . 0.9500 ?
C4_8 C5_8 . 1.39(3) ?
C4_8 H4_8 . 0.9500 ?
C5_8 H5_8 . 0.9500 ?
N1_9 C1_9 . 1.20(3) ?
N1_9 C5_9 . 1.40(4) ?
N1_9 H1_9 . 0.8800 ?
C1_9 C2_9 . 1.31(4) ?
C1_9 H1A_9 . 0.9500 ?
C2_9 C3_9 . 1.23(4) ?
C2_9 H2_9 . 0.9500 ?
C3_9 C4_9 . 1.35(4) ?
C3_9 H3_9 . 0.9500 ?
C4_9 C5_9 . 1.42(4) ?
C4_9 H4_9 . 0.9500 ?
C5_9 H5_9 . 0.9500 ?
N1_10 C5_10 . 1.34(3) ?
N1_10 C1_10 . 1.37(3) ?
N1_10 H1_10 . 0.8800 ?
C1_10 C2_10 . 1.37(3) ?
C1_10 H1A_10 . 0.9500 ?
C2_10 C3_10 . 1.28(3) ?
C2_10 H2_10 . 0.9500 ?
C3_10 C4_10 . 1.31(3) ?
C3_10 H3_10 . 0.9500 ?
C4_10 C5_10 . 1.28(3) ?
C4_10 H4_10 . 0.9500 ?
C5_10 H5_10 . 0.9500 ?
N1_11 C1_11 . 1.29(2) ?
N1_11 C5_11 . 1.32(2) ?
N1_11 H1_11 . 0.8800 ?
C1_11 C2_11 . 1.38(3) ?
C1_11 H1A_11 . 0.9500 ?
C2_11 C3_11 . 1.40(3) ?
C2_11 H2_11 . 0.9500 ?
C3_11 C4_11 . 1.40(3) ?
C3_11 H3_11 . 0.9500 ?
C4_11 C5_11 . 1.38(3) ?
C4_11 H4_11 . 0.9500 ?
C5_11 H5_11 . 0.9500 ?
N1_12 C1_12 . 1.23(4) ?
N1_12 C5_12 . 1.37(3) ?
N1_12 H1_12 . 0.8800 ?
C1_12 C2_12 . 1.24(4) ?
C1_12 H1A_12 . 0.9500 ?
C2_12 C3_12 . 1.42(4) ?
C2_12 H2_12 . 0.9500 ?
C3_12 C4_12 . 1.39(4) ?
C3_12 H3_12 . 0.9500 ?
C4_12 C5_12 . 1.26(4) ?
C4_12 H4_12 . 0.9500 ?
C5_12 H5_12 . 0.9500 ?
N1_13 C5_13 . 1.26(2) ?
N1_13 C1_13 . 1.33(2) ?
N1_13 H1_13 . 0.8800 ?
C1_13 C2_13 . 1.39(2) ?
C1_13 H1A_13 . 0.9500 ?
C2_13 C3_13 . 1.39(3) ?
C2_13 H2_13 . 0.9500 ?
C3_13 C4_13 . 1.37(3) ?
C3_13 H3_13 . 0.9500 ?
C4_13 C5_13 . 1.36(2) ?
C4_13 H4_13 . 0.9500 ?
C5_13 H5_13 . 0.9500 ?
N1_14 C1_14 . 1.46(4) ?
N1_14 C5_14 . 1.50(4) ?
N1_14 H1_14 . 0.8800 ?
C1_14 C2_14 . 1.49(4) ?
C1_14 H1A_14 . 0.9500 ?
C2_14 C3_14 . 1.33(3) ?
C2_14 H2_14 . 0.9500 ?
C3_14 C4_14 . 1.25(4) ?
C3_14 H3_14 . 0.9500 ?
C4_14 C5_14 . 1.23(4) ?
C4_14 H4_14 . 0.9500 ?
C5_14 H5_14 . 0.9500 ?
N1_15 C5_15 . 1.22(3) ?
N1_15 C4_15 . 1.32(3) ?
N1_15 H1_15 . 0.8800 ?
C1_15 C5_15 . 1.24(3) ?
C1_15 C2_15 . 1.33(3) ?
C1_15 H1A_15 . 0.9500 ?
C2_15 C3_15 . 1.40(3) ?
C2_15 H2_15 . 0.9500 ?
C3_15 C4_15 . 1.33(3) ?
C3_15 H3_15 . 0.9500 ?
C4_15 H4_15 . 0.9500 ?
C5_15 H5_15 . 0.9500 ?

loop_
_geom_hbond_atom_site_label_D
_geom_hbond_atom_site_label_H
_geom_hbond_atom_site_label_A
_geom_hbond_site_symmetry_A
_geom_hbond_distance_DH
_geom_hbond_distance_HA
_geom_hbond_distance_DA
_geom_hbond_angle_DHA
N1_4 H1_4 O8_2 . 0.88 2.18 3.01(3) 157
N1_5 H1_5 O9_1 . 0.88 2.43 3.15(2) 139
N1_6 H1_6 O12_2 . 0.88 2.50 3.32(3) 157
N1_7 H1_7 O6_2 1_554 0.88 2.11 2.99(2) 176
N1_8 H1_8 O6_3 . 0.88 2.13 2.90(2) 146
N1_8 H1_8 O10_3 . 0.88 2.39 3.09(2) 137
N1_9 H1_9 O7_2 . 0.88 2.03 2.86(3) 157
N1_9 H1_9 O9_2 . 0.88 2.41 2.94(2) 119
N1_10 H1_10 O4_3 . 0.88 2.34 3.01(3) 133
N1_11 H1_11 O13_1 . 0.88 2.04 2.84(2) 149
N1_11 H1_11 O11_1 . 0.88 2.64 3.18(2) 121
N1_12 H1_12 O5_3 . 0.88 2.00 2.74(3) 141
N1_12 H1_12 O8_3 . 0.88 2.45 3.07(3) 128
N1_13 H1_13 O13_1 . 0.88 1.85 2.722(18) 173
N1_14 H1_14 O8_3 . 0.88 2.25 3.09(3) 160
N1_15 H1_15 O9_2 4_665 0.88 2.25 3.02(2) 146

loop_
_geom_torsion_atom_site_label_1
_geom_torsion_atom_site_label_2
_geom_torsion_atom_site_label_3
_geom_torsion_atom_site_label_4
_geom_torsion_site_symmetry_1
_geom_torsion_site_symmetry_2
_geom_torsion_site_symmetry_3
_geom_torsion_site_symmetry_4
_geom_torsion
_geom_torsion_publ_flag
O3_1 Mo1_1 O1_1 Mo2_1 . . . . -122.1(15) ?
O2_1 Mo1_1 O1_1 Mo2_1 . . . . 132.1(16) ?
O6_1 Mo1_1 O1_1 Mo2_1 . . . . -33.2(15) ?
O10_1 Mo1_1 O1_1 Mo2_1 . . . . 45.6(15) ?
Cl1_1 Mo1_1 O1_1 Mo2_1 . . . . 7(2) ?
O4_1 Mo2_1 O1_1 Mo1_1 . . . . 135.4(16) ?
O5_1 Mo2_1 O1_1 Mo1_1 . . . . -119.5(15) ?
O7_1 Mo2_1 O1_1 Mo1_1 . . . . 46.7(16) ?
O11_1 Mo2_1 O1_1 Mo1_1 . . . . -33.9(15) ?
Cl2_1 Mo2_1 O1_1 Mo1_1 . . . . 11(2) ?
O9_1 S1_1 O6_1 Mo1_1 . . . . -81.6(12) ?
O8_1 S1_1 O6_1 Mo1_1 . . . . 157.0(9) ?
O7_1 S1_1 O6_1 Mo1_1 . . . . 34.6(14) ?
O3_1 Mo1_1 O6_1 S1_1 . . . . 76.3(10) ?
O2_1 Mo1_1 O6_1 S1_1 . . . . -131.6(18) ?
O1_1 Mo1_1 O6_1 S1_1 . . . . -24.4(10) ?
O10_1 Mo1_1 O6_1 S1_1 . . . . -108.0(10) ?
Cl1_1 Mo1_1 O6_1 S1_1 . . . . 169.7(10) ?
O9_1 S1_1 O7_1 Mo2_1 . . . . 113.7(17) ?
O8_1 S1_1 O7_1 Mo2_1 . . . . -127.0(16) ?
O6_1 S1_1 O7_1 Mo2_1 . . . . -5(2) ?
O4_1 Mo2_1 O7_1 S1_1 . . . . -117.3(18) ?
O5_1 Mo2_1 O7_1 S1_1 . . . . 81(3) ?
O1_1 Mo2_1 O7_1 S1_1 . . . . -19.1(17) ?
O11_1 Mo2_1 O7_1 S1_1 . . . . 64.9(17) ?
Cl2_1 Mo2_1 O7_1 S1_1 . . . . 149.0(18) ?
O12_1 S2_1 O10_1 Mo1_1 . . . . 146.7(11) ?
O13_1 S2_1 O10_1 Mo1_1 . . . . -92.0(12) ?
O11_1 S2_1 O10_1 Mo1_1 . . . . 27.9(14) ?
O3_1 Mo1_1 O10_1 S2_1 . . . . 68(3) ?
O2_1 Mo1_1 O10_1 S2_1 . . . . -138.0(12) ?
O1_1 Mo1_1 O10_1 S2_1 . . . . -36.3(11) ?
O6_1 Mo1_1 O10_1 S2_1 . . . . 48.0(11) ?
Cl1_1 Mo1_1 O10_1 S2_1 . . . . 129.8(11) ?
O12_1 S2_1 O11_1 Mo2_1 . . . . -120.1(16) ?
O13_1 S2_1 O11_1 Mo2_1 . . . . 118.3(15) ?
O10_1 S2_1 O11_1 Mo2_1 . . . . -1.8(19) ?
O4_1 Mo2_1 O11_1 S2_1 . . . . -98(3) ?
O5_1 Mo2_1 O11_1 S2_1 . . . . 97.8(17) ?
O1_1 Mo2_1 O11_1 S2_1 . . . . -2.7(16) ?
O7_1 Mo2_1 O11_1 S2_1 . . . . -86.0(17) ?
Cl2_1 Mo2_1 O11_1 S2_1 . . . . -168.1(17) ?
O2_2 Mo1_2 O1_2 Mo2_2 . . . . -126.3(16) ?
O3_2 Mo1_2 O1_2 Mo2_2 . . . . 126.4(16) ?
O10_2 Mo1_2 O1_2 Mo2_2 . . . . 37.0(16) ?
O6_2 Mo1_2 O1_2 Mo2_2 . . . . -41.3(16) ?
Cl1_2 Mo1_2 O1_2 Mo2_2 . . . . 0(2) ?
O5_2 Mo2_2 O1_2 Mo1_2 . . . . -132.0(16) ?
O4_2 Mo2_2 O1_2 Mo1_2 . . . . 122.9(16) ?
O7_2 Mo2_2 O1_2 Mo1_2 . . . . 32.4(16) ?
O11_2 Mo2_2 O1_2 Mo1_2 . . . . -45.9(16) ?
Cl2_2 Mo2_2 O1_2 Mo1_2 . . . . -5(3) ?
O8_2 S1_2 O6_2 Mo1_2 . . . . -104.8(16) ?
O9_2 S1_2 O6_2 Mo1_2 . . . . 132.5(14) ?
O7_2 S1_2 O6_2 Mo1_2 . . . . 15.7(17) ?
O2_2 Mo1_2 O6_2 S1_2 . . . . 109.7(15) ?
O3_2 Mo1_2 O6_2 S1_2 . . . . -107(3) ?
O1_2 Mo1_2 O6_2 S1_2 . . . . 7.6(14) ?
O10_2 Mo1_2 O6_2 S1_2 . . . . -76.8(15) ?
Cl1_2 Mo1_2 O6_2 S1_2 . . . . -157.9(15) ?
O8_2 S1_2 O7_2 Mo2_2 . . . . 84.9(15) ?
O9_2 S1_2 O7_2 Mo2_2 . . . . -152.6(11) ?
O6_2 S1_2 O7_2 Mo2_2 . . . . -34.9(15) ?
O5_2 Mo2_2 O7_2 S1_2 . . . . 125.1(18) ?
O4_2 Mo2_2 O7_2 S1_2 . . . . -78.3(12) ?
O1_2 Mo2_2 O7_2 S1_2 . . . . 20.9(12) ?
O11_2 Mo2_2 O7_2 S1_2 . . . . 104.0(12) ?
Cl2_2 Mo2_2 O7_2 S1_2 . . . . -171.9(12) ?
O13_2 S2_2 O10_2 Mo1_2 . . . . -122.3(16) ?
O11_2 S2_2 O10_2 Mo1_2 . . . . -1(2) ?
O12_2 S2_2 O10_2 Mo1_2 . . . . 118.9(17) ?
O2_2 Mo1_2 O10_2 S2_2 . . . . 110(2) ?
O3_2 Mo1_2 O10_2 S2_2 . . . . -99.5(17) ?
O1_2 Mo1_2 O10_2 S2_2 . . . . 1.7(17) ?
O6_2 Mo1_2 O10_2 S2_2 . . . . 87.0(17) ?
Cl1_2 Mo1_2 O10_2 S2_2 . . . . 168.3(18) ?
O13_2 S2_2 O11_2 Mo2_2 . . . . 99.1(14) ?
O12_2 S2_2 O11_2 Mo2_2 . . . . -139.1(13) ?
O10_2 S2_2 O11_2 Mo2_2 . . . . -19.0(17) ?
O5_2 Mo2_2 O11_2 S2_2 . . . . 129.1(14) ?
O4_2 Mo2_2 O11_2 S2_2 . . . . -69(3) ?
O1_2 Mo2_2 O11_2 S2_2 . . . . 28.6(13) ?
O7_2 Mo2_2 O11_2 S2_2 . . . . -56.5(13) ?
Cl2_2 Mo2_2 O11_2 S2_2 . . . . -137.7(13) ?
O5_3 Mo2_3 O1_3 Mo1_3 . . . . 125.4(14) ?
O4_3 Mo2_3 O1_3 Mo1_3 . . . . -130.8(16) ?
O11_3 Mo2_3 O1_3 Mo1_3 . . . . -41.3(15) ?
O7_3 Mo2_3 O1_3 Mo1_3 . . . . 37.7(14) ?
Cl2_3 Mo2_3 O1_3 Mo1_3 . . . . -1(2) ?
O3_3 Mo1_3 O1_3 Mo2_3 . . . . 123.4(15) ?
O2_3 Mo1_3 O1_3 Mo2_3 . . . . -132.1(14) ?
O10_3 Mo1_3 O1_3 Mo2_3 . . . . 31.5(14) ?
O6_3 Mo1_3 O1_3 Mo2_3 . . . . -43.5(14) ?
Cl1_3 Mo1_3 O1_3 Mo2_3 . . . . -6(2) ?
O8_3 S1_3 O6_3 Mo1_3 . . . . -63.0(12) ?
O9_3 S1_3 O6_3 Mo1_3 . . . . 173.8(9) ?
O7_3 S1_3 O6_3 Mo1_3 . . . . 57.9(11) ?
O3_3 Mo1_3 O6_3 S1_3 . . . . -127(2) ?
O2_3 Mo1_3 O6_3 S1_3 . . . . 85.9(11) ?
O1_3 Mo1_3 O6_3 S1_3 . . . . -15.6(10) ?
O10_3 Mo1_3 O6_3 S1_3 . . . . -101.7(10) ?
Cl1_3 Mo1_3 O6_3 S1_3 . . . . 177.2(10) ?
O8_3 S1_3 O7_3 Mo2_3 . . . . 50.3(12) ?
O9_3 S1_3 O7_3 Mo2_3 . . . . 172.8(9) ?
O6_3 S1_3 O7_3 Mo2_3 . . . . -71.4(11) ?
O5_3 Mo2_3 O7_3 S1_3 . . . . -67.8(12) ?
O4_3 Mo2_3 O7_3 S1_3 . . . . 125(3) ?
O1_3 Mo2_3 O7_3 S1_3 . . . . 32.7(11) ?
O11_3 Mo2_3 O7_3 S1_3 . . . . 117.8(12) ?
Cl2_3 Mo2_3 O7_3 S1_3 . . . . -160.7(11) ?
O12_3 S2_3 O10_3 Mo1_3 . . . . 78.1(17) ?
O13_3 S2_3 O10_3 Mo1_3 . . . . -157.1(15) ?
O11_3 S2_3 O10_3 Mo1_3 . . . . -38.6(16) ?
O3_3 Mo1_3 O10_3 S2_3 . . . . -76.5(12) ?
O2_3 Mo1_3 O10_3 S2_3 . . . . 135.2(18) ?
O1_3 Mo1_3 O10_3 S2_3 . . . . 22.4(12) ?
O6_3 Mo1_3 O10_3 S2_3 . . . . 109.4(12) ?
Cl1_3 Mo1_3 O10_3 S2_3 . . . . -170.2(12) ?
O12_3 S2_3 O11_3 Mo2_3 . . . . -102(2) ?
O13_3 S2_3 O11_3 Mo2_3 . . . . 137(2) ?
O10_3 S2_3 O11_3 Mo2_3 . . . . 18(3) ?
O5_3 Mo2_3 O11_3 S2_3 . . . . -99(3) ?
O4_3 Mo2_3 O11_3 S2_3 . . . . 106(2) ?
O1_3 Mo2_3 O11_3 S2_3 . . . . 10(2) ?
O7_3 Mo2_3 O11_3 S2_3 . . . . -75(2) ?
Cl2_3 Mo2_3 O11_3 S2_3 . . . . -156(2) ?
C5_4 N1_4 C1_4 C2_4 . . . . 2(3) ?
N1_4 C1_4 C2_4 C3_4 . . . . 0(3) ?
C1_4 C2_4 C3_4 C4_4 . . . . 0(3) ?
C2_4 C3_4 C4_4 C5_4 . . . . -1(3) ?
C1_4 N1_4 C5_4 C4_4 . . . . -3(3) ?
C3_4 C4_4 C5_4 N1_4 . . . . 2(3) ?
C5_5 N1_5 C1_5 C2_5 . . . . -3(3) ?
N1_5 C1_5 C2_5 C3_5 . . . . 3(3) ?
C1_5 C2_5 C3_5 C4_5 . . . . -4(3) ?
C2_5 C3_5 C4_5 C5_5 . . . . 3(3) ?
C1_5 N1_5 C5_5 C4_5 . . . . 3(3) ?
C3_5 C4_5 C5_5 N1_5 . . . . -3(3) ?
C5_6 N1_6 C1_6 C2_6 . . . . -5(3) ?
N1_6 C1_6 C2_6 C3_6 . . . . 2(3) ?
C1_6 C2_6 C3_6 C4_6 . . . . 0(3) ?
C2_6 C3_6 C4_6 C5_6 . . . . 1(3) ?
C1_6 N1_6 C5_6 C4_6 . . . . 5(3) ?
C3_6 C4_6 C5_6 N1_6 . . . . -3(3) ?
C5_7 N1_7 C1_7 C2_7 . . . . -4(3) ?
N1_7 C1_7 C2_7 C3_7 . . . . 0(4) ?
C1_7 C2_7 C3_7 C4_7 . . . . 1(3) ?
C2_7 C3_7 C4_7 C5_7 . . . . 1(3) ?
C1_7 N1_7 C5_7 C4_7 . . . . 6(3) ?
C3_7 C4_7 C5_7 N1_7 . . . . -4(3) ?
C5_8 N1_8 C1_8 C2_8 . . . . 4(4) ?
N1_8 C1_8 C2_8 C3_8 . . . . -1(3) ?
C1_8 C2_8 C3_8 C4_8 . . . . 0(3) ?
C2_8 C3_8 C4_8 C5_8 . . . . -2(4) ?
C1_8 N1_8 C5_8 C4_8 . . . . -6(4) ?
C3_8 C4_8 C5_8 N1_8 . . . . 4(3) ?
C5_9 N1_9 C1_9 C2_9 . . . . 5(5) ?
N1_9 C1_9 C2_9 C3_9 . . . . -5(6) ?
C1_9 C2_9 C3_9 C4_9 . . . . 10(6) ?
C2_9 C3_9 C4_9 C5_9 . . . . -14(5) ?
C1_9 N1_9 C5_9 C4_9 . . . . -11(4) ?
C3_9 C4_9 C5_9 N1_9 . . . . 15(4) ?
C5_10 N1_10 C1_10 C2_10 . . . . 2(3) ?
N1_10 C1_10 C2_10 C3_10 . . . . 2(3) ?
C1_10 C2_10 C3_10 C4_10 . . . . -5(3) ?
C2_10 C3_10 C4_10 C5_10 . . . . 3(3) ?
C3_10 C4_10 C5_10 N1_10 . . . . 1(3) ?
C1_10 N1_10 C5_10 C4_10 . . . . -3(3) ?
C5_11 N1_11 C1_11 C2_11 . . . . -3(3) ?
N1_11 C1_11 C2_11 C3_11 . . . . 0(3) ?
C1_11 C2_11 C3_11 C4_11 . . . . 3(3) ?
C2_11 C3_11 C4_11 C5_11 . . . . -2(3) ?
C1_11 N1_11 C5_11 C4_11 . . . . 3(3) ?
C3_11 C4_11 C5_11 N1_11 . . . . 0(3) ?
C5_12 N1_12 C1_12 C2_12 . . . . 3(5) ?
N1_12 C1_12 C2_12 C3_12 . . . . -5(5) ?
C1_12 C2_12 C3_12 C4_12 . . . . -1(5) ?
C2_12 C3_12 C4_12 C5_12 . . . . 8(4) ?
C3_12 C4_12 C5_12 N1_12 . . . . -11(4) ?
C1_12 N1_12 C5_12 C4_12 . . . . 6(5) ?
C5_13 N1_13 C1_13 C2_13 . . . . -1(3) ?
N1_13 C1_13 C2_13 C3_13 . . . . -1(3) ?
C1_13 C2_13 C3_13 C4_13 . . . . 2(3) ?
C2_13 C3_13 C4_13 C5_13 . . . . -2(3) ?
C1_13 N1_13 C5_13 C4_13 . . . . 1(3) ?
C3_13 C4_13 C5_13 N1_13 . . . . 1(3) ?
C5_14 N1_14 C1_14 C2_14 . . . . 0(4) ?
N1_14 C1_14 C2_14 C3_14 . . . . -2(4) ?
C1_14 C2_14 C3_14 C4_14 . . . . -2(4) ?
C2_14 C3_14 C4_14 C5_14 . . . . 7(6) ?
C3_14 C4_14 C5_14 N1_14 . . . . -8(6) ?
C1_14 N1_14 C5_14 C4_14 . . . . 5(5) ?
C5_15 C1_15 C2_15 C3_15 . . . . -1(4) ?
C1_15 C2_15 C3_15 C4_15 . . . . -1(3) ?
C5_15 N1_15 C4_15 C3_15 . . . . -6(4) ?
C2_15 C3_15 C4_15 N1_15 . . . . 4(3) ?
C4_15 N1_15 C5_15 C1_15 . . . . 4(4) ?
C2_15 C1_15 C5_15 N1_15 . . . . -1(4) ?
